data_7045363
loop_
_publ_author_name
'Wu, Zhao-Feng'
'Tan, Bin'
'Ma, Wen'
'Xiong, Wei-Wei'
'Xie, Zai-Lai'
'Huang, Xiao-Ying'

_publ_section_title
;
 Mg<sup>2+</sup> incorporated Co-based MOF precursors for hierarchical
 CNT-containing porous carbons with ORR activity.
;
_journal_issue 8
_journal_name_full 'Dalton transactions (Cambridge, England : 2003)'
_journal_page_first 2810
_journal_page_last 2819
_journal_paper_doi 10.1039/c7dt04354f
_journal_volume 47
_journal_year 2018
_chemical_formula_sum 'C77 H96 Co2 Mg N6 O25'
_chemical_formula_weight 1647.76
_space_group_crystal_system orthorhombic
_space_group_IT_number 52
_space_group_name_Hall '-P 2a 2bc'
_space_group_name_H-M_alt 'P n n a'
_symmetry_space_group_name_Hall '-P 2a 2bc'
_symmetry_space_group_name_H-M 'P n n a'
_atom_sites_solution_hydrogens geom
_audit_creation_method SHELXL-2016/6
_audit_update_record
;
2017-11-06 deposited with the CCDC.
2018-01-24 downloaded from the CCDC.
;
_cell_angle_alpha 90
_cell_angle_beta 90
_cell_angle_gamma 90
_cell_formula_units_Z 4
_cell_length_a 26.0566(7)
_cell_length_b 22.3986(6)
_cell_length_c 13.8669(4)
_cell_measurement_reflns_used 11676
_cell_measurement_temperature 295(2)
_cell_measurement_theta_max 29.3350
_cell_measurement_theta_min 3.8180
_cell_volume 8093.2(4)
_computing_cell_refinement
;
CrysAlisPro, Agilent Technologies,
Version 1.171.37.35 (release 13-08-2014 CrysAlis171 .NET)
(compiled Aug 13 2014,18:06:01)
;
_computing_data_collection
;
CrysAlisPro, Agilent Technologies,
Version 1.171.37.35 (release 13-08-2014 CrysAlis171 .NET)
(compiled Aug 13 2014,18:06:01)
;
_computing_data_reduction
;
CrysAlisPro, Agilent Technologies,
Version 1.171.37.35 (release 13-08-2014 CrysAlis171 .NET)
(compiled Aug 13 2014,18:06:01)
;
_computing_structure_refinement 'SHELXL-2016/6 (Sheldrick, 2016)'
_diffrn_ambient_temperature 295(2)
_diffrn_detector_area_resol_mean 10.3503
_diffrn_measured_fraction_theta_full 0.997
_diffrn_measured_fraction_theta_max 0.871
_diffrn_measurement_device_type 'SuperNova, Dual, Cu at zero, Atlas'
_diffrn_measurement_method '\w scans'
_diffrn_radiation_type MoK\a
_diffrn_radiation_wavelength 0.71073
_diffrn_reflns_av_R_equivalents 0.0273
_diffrn_reflns_av_unetI/netI 0.0276
_diffrn_reflns_Laue_measured_fraction_full 0.997
_diffrn_reflns_Laue_measured_fraction_max 0.871
_diffrn_reflns_limit_h_max 33
_diffrn_reflns_limit_h_min -35
_diffrn_reflns_limit_k_max 28
_diffrn_reflns_limit_k_min -17
_diffrn_reflns_limit_l_max 17
_diffrn_reflns_limit_l_min -18
_diffrn_reflns_number 29346
_diffrn_reflns_point_group_measured_fraction_full 0.997
_diffrn_reflns_point_group_measured_fraction_max 0.871
_diffrn_reflns_theta_full 25.242
_diffrn_reflns_theta_max 29.354
_diffrn_reflns_theta_min 3.451
_exptl_absorpt_coefficient_mu 0.497
_exptl_absorpt_correction_T_max 1.00000
_exptl_absorpt_correction_T_min 0.83931
_exptl_absorpt_correction_type multi-scan
_exptl_absorpt_process_details
;
CrysAlisPro, Agilent Technologies,
Version 1.171.37.35 (release 13-08-2014 CrysAlis171 .NET)
(compiled Aug 13 2014,18:06:01)
Empirical absorption correction using spherical harmonics,
 implemented in SCALE3 ABSPACK scaling algorithm.
;
_exptl_crystal_colour blue
_exptl_crystal_density_diffrn 1.352
_exptl_crystal_description block
_exptl_crystal_F_000 3464
_exptl_crystal_size_max 0.24
_exptl_crystal_size_mid 0.22
_exptl_crystal_size_min 0.20
_refine_diff_density_max 0.811
_refine_diff_density_min -0.437
_refine_diff_density_rms 0.063
_refine_ls_extinction_method none
_refine_ls_goodness_of_fit_ref 1.018
_refine_ls_hydrogen_treatment constr
_refine_ls_matrix_type full
_refine_ls_number_parameters 339
_refine_ls_number_reflns 9698
_refine_ls_number_restraints 0
_refine_ls_restrained_S_all 1.018
_refine_ls_R_factor_all 0.0613
_refine_ls_R_factor_gt 0.0497
_refine_ls_shift/su_max 0.002
_refine_ls_shift/su_mean 0.000
_refine_ls_structure_factor_coef Fsqd
_refine_ls_weighting_details 'w=1/[\s^2^(Fo^2^)+(0.0700P)^2^+7.0000P] where P=(Fo^2^+2Fc^2^)/3'
_refine_ls_weighting_scheme calc
_refine_ls_wR_factor_gt 0.1363
_refine_ls_wR_factor_ref 0.1455
_reflns_Friedel_coverage 0.000
_reflns_number_gt 7648
_reflns_number_total 9698
_reflns_threshold_expression 'I > 2\s(I)'
_cod_data_source_file c7dt04354f2.cif
_cod_data_source_block x_sq_CCDC1
_cod_depositor_comments 'Adding full bibliography for 7045362--7045363.cif.'
_cod_database_code 7045363
_shelx_shelxl_version_number 2016/6
_shelx_space_group_comment
;
The symmetry employed for this shelxl refinement is uniquely defined
by the following loop, which should always be used as a source of
symmetry information in preference to the above space-group names.
They are only intended as comments.
;

loop_
_space_group_symop_operation_xyz
'x, y, z'
'-x+1/2, -y, z'
'x, -y+1/2, -z+1/2'
'-x+1/2, y+1/2, -z+1/2'
'-x, -y, -z'
'x-1/2, y, -z'
'-x, y-1/2, z-1/2'
'x-1/2, -y-1/2, z-1/2'

loop_
_atom_site_label
_atom_site_type_symbol
_atom_site_fract_x
_atom_site_fract_y
_atom_site_fract_z
_atom_site_U_iso_or_equiv
_atom_site_adp_type
_atom_site_occupancy
_atom_site_site_symmetry_order
_atom_site_calc_flag
_atom_site_refinement_flags_posn
_atom_site_refinement_flags_adp
_atom_site_refinement_flags_occupancy
Co1 Co 0.09392(2) 0.41065(2) 0.27299(2) 0.02227(9) Uani 1 1 d . . .
Mg1 Mg 0.09439(3) 0.250000 0.250000 0.01544(17) Uani 1 2 d S T P
O1 O 0.15844(5) 0.39074(6) 0.20498(12) 0.0317(3) Uani 1 1 d . . .
O2 O 0.15021(6) 0.29287(7) 0.17554(11) 0.0331(3) Uani 1 1 d . . .
O3 O 0.53048(6) 0.38969(7) -0.20443(17) 0.0542(5) Uani 1 1 d . . .
O4 O 0.53862(6) 0.29223(7) -0.17352(11) 0.0344(4) Uani 1 1 d . . .
O5 O 0.09907(8) 0.49750(8) 0.24851(14) 0.0510(5) Uani 1 1 d . . .
O6 O 0.02754(11) 0.50172(10) 0.3259(2) 0.0867(8) Uani 1 1 d . . .
O7 O 0.10745(7) 0.40427(6) 0.41831(11) 0.0373(4) Uani 1 1 d . . .
O8 O 0.09317(5) 0.31858(6) 0.34988(9) 0.0230(3) Uani 1 1 d . . .
C1 C 0.17303(8) 0.34149(9) 0.16980(15) 0.0287(4) Uani 1 1 d . . .
C2 C 0.22289(8) 0.34193(10) 0.11563(17) 0.0335(5) Uani 1 1 d . . .
C3 C 0.24822(9) 0.39527(10) 0.0958(2) 0.0440(6) Uani 1 1 d . . .
H3A H 0.233889 0.431295 0.115495 0.053 Uiso 1 1 calc R U .
C4 C 0.29465(9) 0.39507(11) 0.0471(2) 0.0502(7) Uani 1 1 d . . .
H4A H 0.311057 0.431053 0.034055 0.060 Uiso 1 1 calc R U .
C5 C 0.31691(9) 0.34215(11) 0.0175(2) 0.0447(6) Uani 1 1 d . . .
C6 C 0.29101(10) 0.28899(11) 0.0363(2) 0.0551(8) Uani 1 1 d . . .
H6A H 0.305329 0.252929 0.016707 0.066 Uiso 1 1 calc R U .
C7 C 0.24430(10) 0.28914(11) 0.0836(2) 0.0480(7) Uani 1 1 d . . .
H7A H 0.227116 0.253317 0.093880 0.058 Uiso 1 1 calc R U .
C8 C 0.36788(9) 0.34137(11) -0.0316(2) 0.0464(7) Uani 1 1 d . . .
C9 C 0.38316(12) 0.38858(14) -0.0891(4) 0.0901(16) Uani 1 1 d . . .
H9A H 0.361396 0.421103 -0.097211 0.108 Uiso 1 1 calc R U .
C10 C 0.43036(12) 0.38812(14) -0.1349(3) 0.0880(15) Uani 1 1 d . . .
H10A H 0.439756 0.419804 -0.174496 0.106 Uiso 1 1 calc R U .
C11 C 0.46366(9) 0.34052(10) -0.1219(2) 0.0421(6) Uani 1 1 d . . .
C12 C 0.44817(10) 0.29346(11) -0.0680(2) 0.0543(8) Uani 1 1 d . . .
H12A H 0.469586 0.260477 -0.061662 0.065 Uiso 1 1 calc R U .
C13 C 0.40087(10) 0.29366(12) -0.0222(3) 0.0596(9) Uani 1 1 d . . .
H13A H 0.391293 0.261134 0.015424 0.071 Uiso 1 1 calc R U .
C14 C 0.51543(8) 0.34029(10) -0.17051(18) 0.0336(5) Uani 1 1 d . . .
C15 C 0.06367(12) 0.52577(12) 0.2830(2) 0.0540(7) Uani 1 1 d . . .
C16 C 0.06417(12) 0.59319(12) 0.2725(2) 0.0519(7) Uani 1 1 d . . .
C17 C 0.02211(14) 0.62626(14) 0.2980(3) 0.0757(11) Uani 1 1 d . . .
H17A H -0.006914 0.607319 0.322210 0.091 Uiso 1 1 calc R U .
C18 C 0.02253(14) 0.68736(14) 0.2878(3) 0.0750(11) Uani 1 1 d . . .
H18A H -0.006673 0.709421 0.302560 0.090 Uiso 1 1 calc R U .
C19 C 0.06783(14) 0.71698(11) 0.2546(2) 0.0577(8) Uani 1 1 d . . .
C20 C 0.10849(14) 0.68299(14) 0.2319(3) 0.0639(9) Uani 1 1 d . . .
H20A H 0.138377 0.701394 0.210469 0.077 Uiso 1 1 calc R U .
C21 C 0.10730(13) 0.62031(13) 0.2397(3) 0.0582(8) Uani 1 1 d . . .
H21A H 0.135814 0.597737 0.222420 0.070 Uiso 1 1 calc R U .
C22 C 0.10297(8) 0.34818(9) 0.42410(14) 0.0247(4) Uani 1 1 d . . .
C23 C 0.10809(9) 0.31852(9) 0.52001(14) 0.0282(4) Uani 1 1 d . . .
C24 C 0.12275(11) 0.35150(10) 0.60074(16) 0.0416(6) Uani 1 1 d . . .
H24A H 0.130366 0.391875 0.594414 0.050 Uiso 1 1 calc R U .
C25 C 0.12600(12) 0.32443(10) 0.69018(16) 0.0438(6) Uani 1 1 d . . .
H25A H 0.136307 0.346677 0.743390 0.053 Uiso 1 1 calc R U .
C26 C 0.11403(10) 0.26429(10) 0.70144(15) 0.0354(5) Uani 1 1 d . . .
C27 C 0.10039(10) 0.23150(10) 0.61986(15) 0.0363(5) Uani 1 1 d . . .
H27A H 0.092904 0.191080 0.625898 0.044 Uiso 1 1 calc R U .
C28 C 0.09784(9) 0.25833(10) 0.52995(15) 0.0326(5) Uani 1 1 d . . .
H28A H 0.089202 0.235718 0.476088 0.039 Uiso 1 1 calc R U .

loop_
_atom_site_aniso_label
_atom_site_aniso_U_11
_atom_site_aniso_U_22
_atom_site_aniso_U_33
_atom_site_aniso_U_23
_atom_site_aniso_U_13
_atom_site_aniso_U_12
Co1 0.02046(14) 0.01775(15) 0.02859(16) 0.00034(10) -0.00174(10) 0.00092(9)
Mg1 0.0132(4) 0.0150(4) 0.0181(4) 0.0009(3) 0.000 0.000
O1 0.0241(7) 0.0253(7) 0.0456(9) 0.0067(6) 0.0129(7) -0.0017(6)
O2 0.0323(7) 0.0318(8) 0.0352(8) -0.0041(6) 0.0160(7) -0.0107(6)
O3 0.0363(9) 0.0254(8) 0.1009(16) 0.0048(9) 0.0409(10) 0.0057(7)
O4 0.0344(8) 0.0322(8) 0.0366(8) 0.0074(6) 0.0157(7) 0.0156(6)
O5 0.0840(14) 0.0211(8) 0.0481(10) 0.0041(7) -0.0069(10) 0.0101(8)
O6 0.1035(19) 0.0401(12) 0.117(2) 0.0133(13) 0.0336(17) -0.0121(12)
O7 0.0681(11) 0.0186(7) 0.0254(7) -0.0010(6) -0.0076(8) -0.0030(7)
O8 0.0274(7) 0.0219(7) 0.0196(6) -0.0021(5) 0.0016(5) -0.0039(5)
C1 0.0229(9) 0.0322(11) 0.0310(10) 0.0068(8) 0.0057(8) -0.0042(8)
C2 0.0247(10) 0.0325(11) 0.0434(12) 0.0073(9) 0.0133(9) -0.0016(8)
C3 0.0324(11) 0.0270(11) 0.0727(17) 0.0098(11) 0.0253(12) 0.0035(9)
C4 0.0353(12) 0.0294(12) 0.086(2) 0.0176(13) 0.0315(14) 0.0008(9)
C5 0.0311(11) 0.0353(12) 0.0678(17) 0.0100(12) 0.0250(12) 0.0029(9)
C6 0.0439(14) 0.0316(13) 0.090(2) 0.0020(13) 0.0362(15) 0.0015(10)
C7 0.0416(13) 0.0309(12) 0.0715(18) -0.0002(12) 0.0294(13) -0.0070(10)
C8 0.0314(11) 0.0326(12) 0.0752(18) 0.0119(12) 0.0276(13) 0.0055(9)
C9 0.0539(18) 0.0483(17) 0.168(4) 0.045(2) 0.070(2) 0.0268(14)
C10 0.0553(18) 0.0430(16) 0.166(4) 0.046(2) 0.068(2) 0.0204(14)
C11 0.0287(11) 0.0276(11) 0.0699(17) 0.0054(11) 0.0256(12) 0.0077(8)
C12 0.0475(14) 0.0310(12) 0.084(2) 0.0127(13) 0.0355(15) 0.0148(11)
C13 0.0488(15) 0.0338(14) 0.096(2) 0.0209(15) 0.0412(16) 0.0086(11)
C14 0.0230(9) 0.0302(11) 0.0476(13) 0.0013(9) 0.0127(10) 0.0067(8)
C15 0.0660(18) 0.0338(14) 0.0622(18) 0.0064(12) 0.0016(15) -0.0054(13)
C16 0.0595(17) 0.0334(14) 0.0627(18) -0.0031(12) 0.0084(14) -0.0040(12)
C17 0.069(2) 0.0367(16) 0.121(3) -0.0007(18) 0.030(2) -0.0035(14)
C18 0.072(2) 0.0320(15) 0.121(3) -0.0052(17) 0.014(2) 0.0015(14)
C19 0.089(2) 0.0203(13) 0.0633(17) -0.0010(12) -0.0010(17) 0.0032(13)
C20 0.0685(19) 0.0381(16) 0.085(2) 0.0157(15) 0.0131(18) -0.0069(14)
C21 0.0585(17) 0.0371(15) 0.079(2) 0.0010(14) 0.0129(16) 0.0031(13)
C22 0.0288(9) 0.0218(9) 0.0236(9) -0.0021(7) 0.0004(8) 0.0005(7)
C23 0.0395(11) 0.0231(10) 0.0220(9) -0.0019(7) 0.0006(9) -0.0008(8)
C24 0.0733(17) 0.0236(11) 0.0278(10) -0.0017(8) -0.0056(11) -0.0070(11)
C25 0.0770(18) 0.0303(12) 0.0240(10) -0.0040(9) -0.0089(12) -0.0071(11)
C26 0.0606(15) 0.0255(11) 0.0201(9) -0.0017(8) 0.0003(10) -0.0006(10)
C27 0.0644(15) 0.0199(10) 0.0247(10) -0.0019(8) 0.0037(10) -0.0040(10)
C28 0.0524(13) 0.0245(10) 0.0207(9) -0.0042(8) 0.0017(9) -0.0048(9)

loop_
_atom_type_symbol
_atom_type_description
_atom_type_scat_dispersion_real
_atom_type_scat_dispersion_imag
_atom_type_scat_source
C C 0.0033 0.0016 'International Tables Vol C Tables 4.2.6.8 and 6.1.1.4'
H H 0.0000 0.0000 'International Tables Vol C Tables 4.2.6.8 and 6.1.1.4'
O O 0.0106 0.0060 'International Tables Vol C Tables 4.2.6.8 and 6.1.1.4'
N N 0.0061 0.0033 'International Tables Vol C Tables 4.2.6.8 and 6.1.1.4'
Co Co 0.3494 0.9721 'International Tables Vol C Tables 4.2.6.8 and 6.1.1.4'
Mg Mg 0.0486 0.0363 'International Tables Vol C Tables 4.2.6.8 and 6.1.1.4'

loop_
_geom_angle_atom_site_label_1
_geom_angle_atom_site_label_2
_geom_angle_atom_site_label_3
_geom_angle
_geom_angle_site_symmetry_1
_geom_angle_site_symmetry_3
O3 Co1 O1 115.50(9) 6 .
O3 Co1 O5 102.06(8) 6 .
O1 Co1 O5 94.70(8) . .
O3 Co1 O7 127.15(9) 6 .
O1 Co1 O7 107.85(7) . .
O5 Co1 O7 103.03(7) . .
O3 Co1 O8 90.17(6) 6 .
O1 Co1 O8 91.48(5) . .
O5 Co1 O8 162.25(7) . .
O7 Co1 O8 59.22(5) . .
O2 Mg1 O2 88.23(10) 3 .
O2 Mg1 O4 91.54(7) 3 8_566
O2 Mg1 O4 179.13(6) . 8_566
O2 Mg1 O4 179.13(6) 3 6
O2 Mg1 O4 91.53(7) . 6
O4 Mg1 O4 88.71(10) 8_566 6
O2 Mg1 O8 91.25(6) 3 .
O2 Mg1 O8 90.02(6) . .
O4 Mg1 O8 89.15(6) 8_566 .
O4 Mg1 O8 89.59(6) 6 .
O2 Mg1 O8 90.02(6) 3 3
O2 Mg1 O8 91.25(6) . 3
O4 Mg1 O8 89.58(6) 8_566 3
O4 Mg1 O8 89.15(6) 6 3
O8 Mg1 O8 178.23(8) . 3
C1 O1 Co1 129.48(13) . .
C1 O2 Mg1 142.30(14) . .
C14 O3 Co1 130.56(14) . 6_655
C14 O4 Mg1 140.62(15) . 6_655
C15 O5 Co1 113.11(19) . .
C22 O7 Co1 96.65(12) . .
C22 O8 Mg1 160.31(14) . .
C22 O8 Co1 84.57(11) . .
Mg1 O8 Co1 110.61(6) . .
O2 C1 O1 126.55(18) . .
O2 C1 C2 116.86(19) . .
O1 C1 C2 116.58(18) . .
C7 C2 C3 118.7(2) . .
C7 C2 C1 120.35(19) . .
C3 C2 C1 121.0(2) . .
C4 C3 C2 120.5(2) . .
C4 C3 H3A 119.8 . .
C2 C3 H3A 119.8 . .
C5 C4 C3 120.9(2) . .
C5 C4 H4A 119.5 . .
C3 C4 H4A 119.5 . .
C4 C5 C6 118.3(2) . .
C4 C5 C8 121.3(2) . .
C6 C5 C8 120.4(2) . .
C7 C6 C5 120.8(2) . .
C7 C6 H6A 119.6 . .
C5 C6 H6A 119.6 . .
C2 C7 C6 120.7(2) . .
C2 C7 H7A 119.6 . .
C6 C7 H7A 119.6 . .
C13 C8 C9 117.9(2) . .
C13 C8 C5 121.4(2) . .
C9 C8 C5 120.7(2) . .
C8 C9 C10 121.0(3) . .
C8 C9 H9A 119.5 . .
C10 C9 H9A 119.5 . .
C9 C10 C11 120.1(3) . .
C9 C10 H10A 119.9 . .
C11 C10 H10A 119.9 . .
C12 C11 C10 119.0(2) . .
C12 C11 C14 120.7(2) . .
C10 C11 C14 120.3(2) . .
C11 C12 C13 121.0(2) . .
C11 C12 H12A 119.5 . .
C13 C12 H12A 119.5 . .
C8 C13 C12 120.9(2) . .
C8 C13 H13A 119.5 . .
C12 C13 H13A 119.5 . .
O4 C14 O3 126.75(19) . .
O4 C14 C11 117.10(19) . .
O3 C14 C11 116.15(18) . .
O5 C15 O6 122.6(3) . .
O5 C15 C16 118.3(3) . .
O6 C15 C16 119.1(3) . .
C21 C16 C17 120.5(3) . .
C21 C16 C15 119.0(3) . .
C17 C16 C15 120.5(3) . .
C16 C17 C18 120.4(3) . .
C16 C17 H17A 119.8 . .
C18 C17 H17A 119.8 . .
C17 C18 C19 120.1(3) . .
C17 C18 H18A 120.0 . .
C19 C18 H18A 120.0 . .
C20 C19 C18 117.6(3) . .
C20 C19 C19 123.0(2) . 3_565
C18 C19 C19 119.3(2) . 3_565
C19 C20 C21 122.0(3) . .
C19 C20 H20A 119.0 . .
C21 C20 H20A 119.0 . .
C16 C21 C20 119.4(3) . .
C16 C21 H21A 120.3 . .
C20 C21 H21A 120.3 . .
O8 C22 O7 119.56(18) . .
O8 C22 C23 121.03(18) . .
O7 C22 C23 119.39(17) . .
C28 C23 C24 119.33(19) . .
C28 C23 C22 120.40(18) . .
C24 C23 C22 120.26(19) . .
C25 C24 C23 120.3(2) . .
C25 C24 H24A 119.9 . .
C23 C24 H24A 119.9 . .
C24 C25 C26 120.8(2) . .
C24 C25 H25A 119.6 . .
C26 C25 H25A 119.6 . .
C25 C26 C27 118.4(2) . .
C25 C26 C26 121.1(2) . 3_556
C27 C26 C26 120.4(2) . 3_556
C28 C27 C26 120.9(2) . .
C28 C27 H27A 119.5 . .
C26 C27 H27A 119.5 . .
C23 C28 C27 120.25(19) . .
C23 C28 H28A 119.9 . .
C27 C28 H28A 119.9 . .

loop_
_geom_bond_atom_site_label_1
_geom_bond_atom_site_label_2
_geom_bond_distance
_geom_bond_site_symmetry_2
Co1 O3 1.9637(16) 6
Co1 O1 1.9787(14) .
Co1 O5 1.9793(18) .
Co1 O7 2.0506(15) .
Co1 O8 2.3216(14) .
Mg1 O2 2.0257(15) 3
Mg1 O2 2.0258(15) .
Mg1 O4 2.0325(15) 8_566
Mg1 O4 2.0325(15) 6
Mg1 O8 2.0686(13) .
Mg1 O8 2.0686(13) 3
O1 C1 1.265(3) .
O2 C1 1.243(2) .
O3 C14 1.265(3) .
O4 C14 1.235(2) .
O5 C15 1.217(4) .
O6 C15 1.237(4) .
O7 C22 1.264(2) .
O8 C22 1.251(2) .
C1 C2 1.501(3) .
C2 C7 1.381(3) .
C2 C3 1.392(3) .
C3 C4 1.386(3) .
C3 H3A 0.9300 .
C4 C5 1.382(3) .
C4 H4A 0.9300 .
C5 C6 1.393(3) .
C5 C8 1.493(3) .
C6 C7 1.383(3) .
C6 H6A 0.9300 .
C7 H7A 0.9300 .
C8 C13 1.378(3) .
C8 C9 1.383(4) .
C9 C10 1.384(4) .
C9 H9A 0.9300 .
C10 C11 1.387(3) .
C10 H10A 0.9300 .
C11 C12 1.353(3) .
C11 C14 1.508(3) .
C12 C13 1.387(3) .
C12 H12A 0.9300 .
C13 H13A 0.9300 .
C15 C16 1.517(4) .
C16 C21 1.356(4) .
C16 C17 1.369(4) .
C17 C18 1.376(4) .
C17 H17A 0.9300 .
C18 C19 1.430(5) .
C18 H18A 0.9300 .
C19 C20 1.342(5) .
C19 C19 1.485(5) 3_565
C20 C21 1.408(4) .
C20 H20A 0.9300 .
C21 H21A 0.9300 .
C22 C23 1.493(3) .
C23 C28 1.381(3) .
C23 C24 1.395(3) .
C24 C25 1.383(3) .
C24 H24A 0.9300 .
C25 C26 1.391(3) .
C25 H25A 0.9300 .
C26 C27 1.395(3) .
C26 C26 1.491(4) 3_556
C27 C28 1.386(3) .
C27 H27A 0.9300 .
C28 H28A 0.9300 .
